data_7111804
loop_
_publ_author_name
'Ritesh Dubey'
'Gautam R. Desiraju'

_publ_section_title
;
 Structural landscape of the 1 : 1 benzoic acid : isonicotinamide
 cocrystal
;
_journal_name_full Chem.Commun.
_journal_page_first 1181
_journal_paper_doi 10.1039/c3cc47955b
_journal_volume 50
_journal_year 2014
_chemical_formula_sum 'C13 H9 F3 N2 O3'
_chemical_formula_weight 298.22
_chemical_name_systematic
;
 ?
;
_space_group_IT_number 2
_symmetry_cell_setting triclinic
_symmetry_space_group_name_Hall '-P 1'
_symmetry_space_group_name_H-M 'P -1'
_atom_sites_solution_hydrogens geom
_atom_sites_solution_primary direct
_atom_sites_solution_secondary difmap
_audit_creation_method SHELXL-97
_cell_angle_alpha 73.545(5)
_cell_angle_beta 86.948(6)
_cell_angle_gamma 85.853(6)
_cell_formula_units_Z 4
_cell_length_a 7.7191(14)
_cell_length_b 10.869(2)
_cell_length_c 15.312(3)
_cell_measurement_temperature 150(2)
_cell_volume 1228.1(4)
_computing_structure_refinement 'SHELXL-97 (Sheldrick, 1997)'
_diffrn_ambient_temperature 150(2)
_diffrn_measured_fraction_theta_full 0.996
_diffrn_measured_fraction_theta_max 0.996
_diffrn_radiation_monochromator graphite
_diffrn_radiation_source 'fine-focus sealed tube'
_diffrn_radiation_type MoK\a
_diffrn_radiation_wavelength 0.71073
_diffrn_reflns_av_R_equivalents 0.0895
_diffrn_reflns_av_sigmaI/netI 0.1163
_diffrn_reflns_limit_h_max 10
_diffrn_reflns_limit_h_min -10
_diffrn_reflns_limit_k_max 14
_diffrn_reflns_limit_k_min -14
_diffrn_reflns_limit_l_max 19
_diffrn_reflns_limit_l_min -19
_diffrn_reflns_number 12973
_diffrn_reflns_theta_full 27.48
_diffrn_reflns_theta_max 27.48
_diffrn_reflns_theta_min 3.03
_exptl_absorpt_coefficient_mu 0.145
_exptl_absorpt_correction_T_max 0.9856
_exptl_absorpt_correction_T_min 0.9577
_exptl_absorpt_correction_type multi-scan
_exptl_absorpt_process_details 'Jacobson, R. (1998) Private communication'
_exptl_crystal_colour colourless
_exptl_crystal_density_diffrn 1.613
_exptl_crystal_density_method 'not measured'
_exptl_crystal_description plate
_exptl_crystal_F_000 608
_exptl_crystal_size_max 0.30
_exptl_crystal_size_mid 0.12
_exptl_crystal_size_min 0.10
_refine_diff_density_max 0.326
_refine_diff_density_min -0.374
_refine_diff_density_rms 0.085
_refine_ls_extinction_method none
_refine_ls_goodness_of_fit_ref 0.985
_refine_ls_hydrogen_treatment mixed
_refine_ls_matrix_type full
_refine_ls_number_parameters 445
_refine_ls_number_reflns 5593
_refine_ls_number_restraints 0
_refine_ls_restrained_S_all 0.985
_refine_ls_R_factor_all 0.1783
_refine_ls_R_factor_gt 0.0720
_refine_ls_shift/su_max 0.001
_refine_ls_shift/su_mean 0.000
_refine_ls_structure_factor_coef Fsqd
_refine_ls_weighting_details 'calc w=1/[\s^2^(Fo^2^)+(0.0842P)^2^+0.0000P] where P=(Fo^2^+2Fc^2^)/3'
_refine_ls_weighting_scheme calc
_refine_ls_wR_factor_gt 0.1590
_refine_ls_wR_factor_ref 0.1993
_reflns_number_gt 2467
_reflns_number_total 5593
_reflns_threshold_expression >2sigma(I)
_cod_data_source_file c3cc47955b.txt
_cod_data_source_block datam
_cod_original_cell_volume 1228.0(4)
_cod_database_code 7111804

loop_
_symmetry_equiv_pos_as_xyz
'x, y, z'
'-x, -y, -z'

loop_
_atom_site_label
_atom_site_type_symbol
_atom_site_fract_x
_atom_site_fract_y
_atom_site_fract_z
_atom_site_U_iso_or_equiv
_atom_site_adp_type
_atom_site_occupancy
_atom_site_symmetry_multiplicity
_atom_site_calc_flag
_atom_site_refinement_flags
C7 C 0.4516(5) 0.2878(4) 0.7253(3) 0.0259(9) Uani 1 1 d .
C1 C 0.3850(5) 0.3567(4) 0.7932(3) 0.0242(9) Uani 1 1 d .
C6 C 0.2513(5) 0.4533(4) 0.7712(3) 0.0262(9) Uani 1 1 d .
C5 C 0.1929(5) 0.5132(4) 0.8356(3) 0.0303(10) Uani 1 1 d .
C4 C 0.2587(5) 0.4799(4) 0.9209(3) 0.0290(10) Uani 1 1 d .
C3 C 0.3913(5) 0.3843(4) 0.9421(3) 0.0288(10) Uani 1 1 d .
C2 C 0.4551(5) 0.3231(4) 0.8796(3) 0.0252(9) Uani 1 1 d .
C8 C 0.2078(5) 0.0330(3) 0.8545(3) 0.0243(9) Uani 1 1 d .
C13 C 0.0779(5) 0.1318(4) 0.8309(3) 0.0281(10) Uani 1 1 d .
C11 C 0.0899(5) 0.1624(4) 0.9793(3) 0.0299(10) Uani 1 1 d .
C12 C 0.0192(5) 0.1930(4) 0.8948(3) 0.0291(10) Uani 1 1 d .
C10 C 0.2181(5) 0.0654(4) 1.0009(3) 0.0276(9) Uani 1 1 d .
C9 C 0.2770(5) 0.0002(4) 0.9404(3) 0.0277(10) Uani 1 1 d .
C14 C 0.2740(5) -0.0373(4) 0.7869(3) 0.0255(9) Uani 1 1 d .
C17 C -0.1376(5) -0.1165(3) 0.5701(2) 0.0213(9) Uani 1 1 d .
C16 C -0.2583(5) -0.0207(4) 0.5270(3) 0.0287(10) Uani 1 1 d .
C15 C -0.3380(5) 0.0601(4) 0.5744(3) 0.0289(10) Uani 1 1 d .
C19 C -0.1893(5) -0.0430(4) 0.7020(3) 0.0308(10) Uani 1 1 d .
C18 C -0.1040(6) -0.1261(4) 0.6589(3) 0.0259(10) Uani 1 1 d .
C20 C -0.0443(5) -0.2103(4) 0.5264(3) 0.0241(9) Uani 1 1 d .
C26 C -0.2121(5) -0.5335(4) 0.5920(3) 0.0246(9) Uani 1 1 d .
C23 C -0.3151(5) -0.4428(3) 0.6358(3) 0.0223(9) Uani 1 1 d .
C22 C -0.4512(5) -0.3605(4) 0.5961(3) 0.0272(10) Uani 1 1 d .
C21 C -0.5390(6) -0.2840(4) 0.6437(3) 0.0280(10) Uani 1 1 d .
C25 C -0.3597(5) -0.3608(4) 0.7641(3) 0.0295(10) Uani 1 1 d .
C24 C -0.2697(5) -0.4431(4) 0.7222(3) 0.0259(10) Uani 1 1 d .
N1 N -0.3051(4) 0.0490(3) 0.6617(2) 0.0277(8) Uani 1 1 d .
N2 N -0.0743(5) -0.2008(4) 0.4394(2) 0.0288(9) Uani 1 1 d .
N3 N -0.4929(4) -0.2822(3) 0.7265(2) 0.0280(8) Uani 1 1 d .
N4 N -0.2283(5) -0.5125(4) 0.5027(2) 0.0285(9) Uani 1 1 d .
O3 O 0.2377(4) -0.0021(3) 0.70710(18) 0.0363(8) Uani 1 1 d .
O1 O 0.4095(4) 0.3197(3) 0.64651(18) 0.0362(7) Uani 1 1 d .
O4 O 0.3717(4) -0.1393(3) 0.82413(18) 0.0403(8) Uani 1 1 d .
H1 H 0.4125 -0.1729 0.7837 0.060 Uiso 1 1 calc R
O5 O 0.0580(3) -0.2947(3) 0.57233(18) 0.0310(7) Uani 1 1 d .
O2 O 0.5571(4) 0.1894(3) 0.76112(18) 0.0333(7) Uani 1 1 d .
H2 H 0.5907 0.1526 0.7213 0.050 Uiso 1 1 calc R
O6 O -0.1208(4) -0.6218(3) 0.63877(18) 0.0354(8) Uani 1 1 d .
F1 F 0.4543(3) 0.3528(2) 1.02593(15) 0.0447(7) Uani 1 1 d .
F4 F 0.2853(3) 0.0381(2) 1.08369(15) 0.0443(7) Uani 1 1 d .
F5 F 0.0334(3) 0.2251(2) 1.04027(16) 0.0442(7) Uani 1 1 d .
F6 F -0.1074(3) 0.2871(2) 0.87537(17) 0.0463(7) Uani 1 1 d .
F2 F 0.1974(3) 0.5384(2) 0.98313(16) 0.0449(7) Uani 1 1 d .
F3 F 0.0657(3) 0.6074(2) 0.81649(17) 0.0449(7) Uani 1 1 d .
H3 H -0.189(5) -0.562(4) 0.485(3) 0.019(13) Uiso 1 1 d .
H4 H -0.295(6) -0.442(4) 0.466(3) 0.056(15) Uiso 1 1 d .
H5 H -0.485(4) -0.363(3) 0.541(2) 0.009(9) Uiso 1 1 d .
H6 H -0.627(5) -0.225(4) 0.619(2) 0.028(11) Uiso 1 1 d .
H7 H -0.181(5) -0.492(4) 0.749(3) 0.034(12) Uiso 1 1 d .
H8 H -0.317(5) -0.351(4) 0.821(3) 0.053(14) Uiso 1 1 d .
H9 H -0.009(5) -0.256(4) 0.417(3) 0.035(12) Uiso 1 1 d .
H10 H -0.161(7) -0.151(5) 0.421(4) 0.08(2) Uiso 1 1 d .
H11 H -0.297(5) -0.003(4) 0.469(3) 0.044(13) Uiso 1 1 d .
H12 H -0.437(5) 0.120(4) 0.550(3) 0.038(12) Uiso 1 1 d .
H13 H -0.039(5) -0.187(4) 0.691(3) 0.049(15) Uiso 1 1 d .
H14 H -0.177(5) -0.048(4) 0.766(3) 0.034(11) Uiso 1 1 d .
H15 H 0.377(6) -0.062(4) 0.954(3) 0.058(14) Uiso 1 1 d .
H16 H 0.024(5) 0.158(4) 0.773(3) 0.040(12) Uiso 1 1 d .
H17 H 0.192(5) 0.477(4) 0.712(3) 0.057(14) Uiso 1 1 d .
H18 H 0.555(5) 0.254(4) 0.888(3) 0.042(12) Uiso 1 1 d .

loop_
_atom_site_aniso_label
_atom_site_aniso_U_11
_atom_site_aniso_U_22
_atom_site_aniso_U_33
_atom_site_aniso_U_23
_atom_site_aniso_U_13
_atom_site_aniso_U_12
C7 0.029(2) 0.027(2) 0.022(2) -0.0065(19) 0.0023(18) -0.0019(19)
C1 0.024(2) 0.022(2) 0.027(2) -0.0066(18) 0.0006(17) -0.0012(17)
C6 0.026(2) 0.025(2) 0.026(2) -0.0042(19) -0.0051(18) -0.0001(18)
C5 0.030(2) 0.023(2) 0.038(3) -0.009(2) -0.005(2) 0.0072(18)
C4 0.034(2) 0.030(2) 0.027(2) -0.015(2) 0.0057(19) -0.0014(19)
C3 0.033(2) 0.031(2) 0.024(2) -0.009(2) -0.0013(19) -0.0015(19)
C2 0.026(2) 0.025(2) 0.024(2) -0.0064(19) 0.0026(18) -0.0009(18)
C8 0.024(2) 0.020(2) 0.026(2) -0.0034(18) 0.0030(18) -0.0008(17)
C13 0.023(2) 0.029(2) 0.030(2) -0.006(2) -0.0007(19) 0.0029(18)
C11 0.029(2) 0.027(2) 0.037(3) -0.015(2) 0.010(2) -0.0051(18)
C12 0.021(2) 0.027(2) 0.038(3) -0.008(2) 0.0003(19) 0.0039(18)
C10 0.027(2) 0.039(3) 0.019(2) -0.011(2) 0.0031(18) -0.0042(19)
C9 0.030(2) 0.028(2) 0.024(2) -0.006(2) 0.0006(19) 0.002(2)
C14 0.029(2) 0.025(2) 0.021(2) -0.0045(19) -0.0024(18) 0.0004(18)
C17 0.019(2) 0.022(2) 0.021(2) -0.0045(18) -0.0021(17) -0.0026(17)
C16 0.032(2) 0.029(2) 0.025(2) -0.008(2) -0.003(2) 0.0042(19)
C15 0.026(2) 0.030(2) 0.031(2) -0.010(2) -0.0031(19) 0.0076(19)
C19 0.035(3) 0.029(2) 0.028(2) -0.009(2) 0.005(2) 0.001(2)
C18 0.032(2) 0.024(2) 0.022(2) -0.0066(19) -0.0017(19) 0.001(2)
C20 0.025(2) 0.021(2) 0.026(2) -0.0055(18) 0.0033(18) -0.0029(18)
C26 0.031(2) 0.019(2) 0.022(2) -0.0053(18) 0.0007(18) 0.0030(18)
C23 0.025(2) 0.018(2) 0.025(2) -0.0061(18) 0.0013(17) -0.0018(17)
C22 0.031(2) 0.024(2) 0.027(2) -0.011(2) 0.001(2) 0.0034(18)
C21 0.033(3) 0.023(2) 0.027(2) -0.0063(19) -0.0006(19) 0.0018(19)
C25 0.030(2) 0.036(3) 0.025(2) -0.014(2) -0.0020(19) -0.001(2)
C24 0.026(2) 0.027(2) 0.025(2) -0.010(2) -0.0018(19) 0.0038(19)
N1 0.031(2) 0.0262(19) 0.0251(19) -0.0082(16) 0.0073(16) 0.0036(15)
N2 0.033(2) 0.029(2) 0.027(2) -0.0141(18) -0.0021(17) 0.0122(18)
N3 0.0284(19) 0.0268(19) 0.0281(19) -0.0091(16) 0.0062(16) 0.0024(15)
N4 0.035(2) 0.026(2) 0.024(2) -0.0096(19) -0.0009(17) 0.0112(18)
O3 0.0417(18) 0.0421(18) 0.0261(16) -0.0131(15) -0.0073(14) 0.0106(14)
O1 0.0466(19) 0.0386(18) 0.0233(16) -0.0091(14) -0.0070(14) 0.0036(14)
O4 0.057(2) 0.0379(18) 0.0244(16) -0.0130(14) -0.0004(15) 0.0248(16)
O5 0.0355(17) 0.0318(16) 0.0265(16) -0.0125(14) -0.0066(13) 0.0147(14)
O2 0.0398(18) 0.0325(17) 0.0273(16) -0.0124(14) -0.0001(14) 0.0154(14)
O6 0.0494(19) 0.0316(17) 0.0228(16) -0.0088(14) 0.0007(14) 0.0166(15)
F1 0.0539(18) 0.0583(17) 0.0225(13) -0.0158(12) -0.0092(12) 0.0165(14)
F4 0.0477(17) 0.0612(18) 0.0266(13) -0.0187(13) -0.0044(12) 0.0082(13)
F5 0.0495(16) 0.0429(15) 0.0473(16) -0.0284(13) 0.0100(13) 0.0054(12)
F6 0.0394(16) 0.0379(15) 0.0581(18) -0.0145(14) 0.0056(13) 0.0191(12)
F2 0.0499(16) 0.0489(16) 0.0416(15) -0.0262(13) 0.0041(12) 0.0102(13)
F3 0.0457(16) 0.0408(15) 0.0501(17) -0.0207(13) -0.0123(13) 0.0244(12)

loop_
_atom_type_symbol
_atom_type_description
_atom_type_scat_dispersion_real
_atom_type_scat_dispersion_imag
_atom_type_scat_source
C C 0.0033 0.0016 'International Tables Vol C Tables 4.2.6.8 and 6.1.1.4'
H H 0.0000 0.0000 'International Tables Vol C Tables 4.2.6.8 and 6.1.1.4'
N N 0.0061 0.0033 'International Tables Vol C Tables 4.2.6.8 and 6.1.1.4'
O O 0.0106 0.0060 'International Tables Vol C Tables 4.2.6.8 and 6.1.1.4'
F F 0.0171 0.0103 'International Tables Vol C Tables 4.2.6.8 and 6.1.1.4'

loop_
_geom_angle_atom_site_label_1
_geom_angle_atom_site_label_2
_geom_angle_atom_site_label_3
_geom_angle
O1 C7 O2 124.4(4)
O1 C7 C1 123.4(4)
O2 C7 C1 112.2(3)
C2 C1 C6 119.9(4)
C2 C1 C7 119.6(4)
C6 C1 C7 120.5(4)
C5 C6 C1 118.6(4)
C5 C6 H17 118(3)
C1 C6 H17 123(3)
F3 C5 C4 117.7(4)
F3 C5 C6 120.3(4)
C4 C5 C6 122.1(4)
F2 C4 C5 120.9(4)
F2 C4 C3 120.2(4)
C5 C4 C3 118.9(4)
F1 C3 C2 120.9(4)
F1 C3 C4 118.2(3)
C2 C3 C4 121.0(4)
C3 C2 C1 119.5(4)
C3 C2 H18 127(2)
C1 C2 H18 114(2)
C9 C8 C13 120.0(4)
C9 C8 C14 119.7(3)
C13 C8 C14 120.2(4)
C12 C13 C8 118.6(4)
C12 C13 H16 117(2)
C8 C13 H16 124(2)
F5 C11 C10 120.4(4)
F5 C11 C12 120.6(4)
C10 C11 C12 118.9(4)
F6 C12 C13 120.5(4)
F6 C12 C11 118.0(4)
C13 C12 C11 121.5(4)
F4 C10 C9 120.9(4)
F4 C10 C11 117.6(4)
C9 C10 C11 121.5(4)
C10 C9 C8 119.4(4)
C10 C9 H15 121(3)
C8 C9 H15 119(3)
O3 C14 O4 124.8(4)
O3 C14 C8 123.1(4)
O4 C14 C8 112.1(3)
C18 C17 C16 117.5(4)
C18 C17 C20 118.3(4)
C16 C17 C20 124.3(4)
C15 C16 C17 119.3(4)
C15 C16 H11 112(3)
C17 C16 H11 128(3)
N1 C15 C16 122.7(4)
N1 C15 H12 115(2)
C16 C15 H12 122(2)
N1 C19 C18 123.1(4)
N1 C19 H14 112(2)
C18 C19 H14 124(2)
C17 C18 C19 120.1(4)
C17 C18 H13 122(3)
C19 C18 H13 117(3)
O5 C20 N2 122.3(4)
O5 C20 C17 118.9(4)
N2 C20 C17 118.8(4)
O6 C26 N4 123.7(4)
O6 C26 C23 119.6(3)
N4 C26 C23 116.7(4)
C22 C23 C24 118.2(4)
C22 C23 C26 124.5(4)
C24 C23 C26 117.3(3)
C21 C22 C23 119.4(4)
C21 C22 H5 122(2)
C23 C22 H5 119(2)
N3 C21 C22 122.5(4)
N3 C21 H6 115(2)
C22 C21 H6 122(2)
N3 C25 C24 123.1(4)
N3 C25 H8 117(2)
C24 C25 H8 119(2)
C25 C24 C23 119.0(4)
C25 C24 H7 120(3)
C23 C24 H7 121(3)
C19 N1 C15 117.3(3)
C20 N2 H9 113(3)
C20 N2 H10 112(4)
H9 N2 H10 134(5)
C25 N3 C21 117.8(4)
C26 N4 H3 114(3)
C26 N4 H4 123(3)
H3 N4 H4 122(4)
C14 O4 H1 109.5
C7 O2 H2 109.5

loop_
_geom_bond_atom_site_label_1
_geom_bond_atom_site_label_2
_geom_bond_distance
C7 O1 1.213(4)
C7 O2 1.303(4)
C7 C1 1.495(5)
C1 C2 1.396(5)
C1 C6 1.400(5)
C6 C5 1.369(5)
C6 H17 1.00(4)
C5 F3 1.347(4)
C5 C4 1.368(5)
C4 F2 1.337(4)
C4 C3 1.387(5)
C3 F1 1.339(4)
C3 C2 1.366(5)
C2 H18 1.02(4)
C8 C9 1.387(5)
C8 C13 1.397(5)
C8 C14 1.501(5)
C13 C12 1.372(5)
C13 H16 0.96(4)
C11 F5 1.341(4)
C11 C10 1.374(6)
C11 C12 1.374(5)
C12 F6 1.343(4)
C10 F4 1.341(4)
C10 C9 1.360(5)
C9 H15 0.98(4)
C14 O3 1.213(4)
C14 O4 1.300(4)
C17 C18 1.371(5)
C17 C16 1.387(5)
C17 C20 1.494(5)
C16 C15 1.383(5)
C16 H11 0.91(4)
C15 N1 1.344(5)
C15 H12 0.98(4)
C19 N1 1.327(5)
C19 C18 1.375(6)
C19 H14 0.97(4)
C18 H13 0.85(4)
C20 O5 1.244(4)
C20 N2 1.339(5)
C26 O6 1.224(4)
C26 N4 1.331(5)
C26 C23 1.502(5)
C23 C22 1.377(5)
C23 C24 1.386(5)
C22 C21 1.375(5)
C22 H5 0.90(3)
C21 N3 1.341(5)
C21 H6 0.92(4)
C25 N3 1.333(5)
C25 C24 1.371(5)
C25 H8 0.99(4)
C24 H7 0.88(4)
N2 H9 0.88(4)
N2 H10 0.84(5)
N4 H3 0.71(4)
N4 H4 0.94(5)
O4 H1 0.8400
O2 H2 0.8400
